data_7241506
loop_
_publ_author_name
'Li, Lei'
'Wang, Xiang'
'Xu, Na'
'Chang, Zhihan'
'Liu, Guocheng'
'Lin, Hongyan'
'Wang, Xiuli'

_publ_section_title
;
 Four octamolybdate complexes constructed from a
 quinoline--imidazole--monoamide ligand: structures and electrochemical,
 photocatalytic and magnetic properties
;
_journal_name_full CrystEngComm
_journal_paper_doi 10.1039/D0CE01239D
_journal_year 2020
_chemical_formula_moiety 'C13 H10 Co0.5 Mo4 N4 O14'
_chemical_formula_sum 'C13 H10 Co0.5 Mo4 N4 O14'
_chemical_formula_weight 859.435
_space_group_crystal_system triclinic
_space_group_IT_number 2
_space_group_name_Hall '-P 1'
_space_group_name_H-M_alt 'P -1'
_symmetry_Int_Tables_number 2
_audit_block_doi 10.5517/ccdc.csd.cc249j99
_audit_creation_date 2020-01-04
_audit_creation_method
;
Olex2 1.3-alpha
(compiled Nov 21 2019 18:26:39 for OlexSys, GUI svn.r6003)
;
_audit_update_record
;
2020-01-04 deposited with the CCDC.	2020-10-27 downloaded from the CCDC.
;
_cell_angle_alpha 112.366(5)
_cell_angle_beta 112.210(5)
_cell_angle_gamma 96.653(5)
_cell_formula_units_Z 2
_cell_length_a 9.516(5)
_cell_length_b 11.674(5)
_cell_length_c 11.894(5)
_cell_measurement_reflns_used 4045
_cell_measurement_temperature 298
_cell_measurement_theta_max 50.000
_cell_measurement_theta_min 1.953
_cell_volume 1077.9(9)
_computing_cell_refinement 'SAINT+ Ver. 2016.5-0 (Bruker-AXS, 2016)'
_computing_data_collection 'APEX3 Ver. 2016.5-0 (Bruker-AXS, 2016)'
_computing_data_reduction 'SAINT+ Ver. 2016.5-0 (Bruker-AXS, 2016)'
_computing_molecular_graphics 'Olex2 1.3-alpha (Dolomanov et al., 2009)'
_computing_publication_material 'Olex2 1.3-alpha (Dolomanov et al., 2009)'
_computing_structure_refinement 'olex2.refine 1.3-alpha (Bourhis et al., 2015)'
_computing_structure_solution 'XT (Sheldrick, 2015a)'
_diffrn_ambient_temperature 298
_diffrn_detector 'charge-coupled device (CCD) area detector'
_diffrn_detector_area_resol_mean 7.9
_diffrn_detector_type 'Bruker APEX II'
_diffrn_measured_fraction_theta_full 0.9982
_diffrn_measured_fraction_theta_max 0.9909
_diffrn_measurement_device 'three-circle diffractometer'
_diffrn_measurement_device_type 'CCD area detector'
_diffrn_measurement_method '0.5\% \w and 0.5\% \f scans'
_diffrn_radiation_collimation 'focusing mirrors'
_diffrn_radiation_detector 'Bruker APEX II'
_diffrn_radiation_monochromator 'mirror optics'
_diffrn_radiation_probe x-ray
_diffrn_radiation_type 'Mo K\a'
_diffrn_radiation_wavelength 0.71069
_diffrn_radiation_xray_symbol K-L~3~
_diffrn_reflns_av_R_equivalents 0.0113
_diffrn_reflns_av_unetI/netI 0.0233
_diffrn_reflns_Laue_measured_fraction_full 0.9982
_diffrn_reflns_Laue_measured_fraction_max 0.9909
_diffrn_reflns_limit_h_max 7
_diffrn_reflns_limit_h_min -12
_diffrn_reflns_limit_k_max 15
_diffrn_reflns_limit_k_min -15
_diffrn_reflns_limit_l_max 15
_diffrn_reflns_limit_l_min -8
_diffrn_reflns_number 8047
_diffrn_reflns_point_group_measured_fraction_full 0.9982
_diffrn_reflns_point_group_measured_fraction_max 0.9909
_diffrn_reflns_theta_full 25.2402
_diffrn_reflns_theta_max 28.35
_diffrn_reflns_theta_min 1.98
_diffrn_source 'microfocus sealed X-ray tube'
_diffrn_source_current 30.0
_diffrn_source_power 1.2
_diffrn_source_type 'Incoatec I\ms'
_diffrn_source_voltage 40.0
_exptl_absorpt_coefficient_mu 2.726
_exptl_absorpt_correction_T_max 0.86
_exptl_absorpt_correction_T_min 0.84
_exptl_absorpt_correction_type multi-scan
_exptl_absorpt_process_details
;
SADABS-2016/2 (Krause et al., 2015) was used for absorption correction.
;
_exptl_crystal_colour yellow
_exptl_crystal_colour_primary yellow
_exptl_crystal_density_diffrn 2.648
_exptl_crystal_density_method 'not measured'
_exptl_crystal_description block
_exptl_crystal_F_000 805.970
_exptl_crystal_size_max 0.24
_exptl_crystal_size_mid 0.22
_exptl_crystal_size_min 0.2
_refine_diff_density_max 0.8210
_refine_diff_density_min -0.6925
_refine_diff_density_rms 0.1445
_refine_ls_d_res_high 0.7484
_refine_ls_d_res_low 10.2872
_refine_ls_goodness_of_fit_ref 1.0545
_refine_ls_hydrogen_treatment constr
_refine_ls_matrix_type full
_refine_ls_number_constraints 20
_refine_ls_number_parameters 322
_refine_ls_number_reflns 5350
_refine_ls_number_restraints 0
_refine_ls_restrained_S_all 1.0545
_refine_ls_R_factor_all 0.0284
_refine_ls_R_factor_gt 0.0219
_refine_ls_shift/su_max 0.0000
_refine_ls_shift/su_mean 0.0000
_refine_ls_structure_factor_coef Fsqd
_refine_ls_weighting_details 'w=1/[\s^2^(Fo^2^)+(0.0352P)^2^+0.0845P] where P=(Fo^2^+2Fc^2^)/3'
_refine_ls_weighting_scheme calc
_refine_ls_wR_factor_gt 0.0587
_refine_ls_wR_factor_ref 0.0634
_reflns_Friedel_coverage 0.0
_reflns_limit_h_max 11
_reflns_limit_h_min -12
_reflns_limit_k_max 14
_reflns_limit_k_min -15
_reflns_limit_l_max 15
_reflns_limit_l_min 0
_reflns_number_gt 4573
_reflns_number_total 5350
_reflns_threshold_expression I>=2u(I)
_cod_data_source_file d0ce01239d2.cif
_cod_data_source_block 1
_cod_database_code 7241506
_shelx_estimated_absorpt_t_max 0.54
_shelx_estimated_absorpt_t_min 0.21
_olex2_refinement_description
;
1. Fixed Uiso
 At 1.2 times of:
  All C(H) groups, All N(H) groups
2.a Aromatic/amide H refined with riding coordinates:
 C1(H1), N2(H2), C2(H2a), C3(H3), N4(H4), C6(H6), C7(H7), C8(H8), C12(H12),
 C13(H13)
;
_olex2_submission_special_instructions 'No special instructions were received'

loop_
_space_group_symop_id
_space_group_symop_operation_xyz
1 x,y,z
2 -x,-y,-z

loop_
_atom_site_label
_atom_site_type_symbol
_atom_site_fract_x
_atom_site_fract_y
_atom_site_fract_z
_atom_site_U_iso_or_equiv
_atom_site_adp_type
_atom_site_occupancy
_atom_site_site_symmetry_order
_atom_site_refinement_flags_posn
_atom_site_refinement_flags_adp
_atom_site_refinement_flags_occupancy
Mo1 Mo -0.20195(3) 0.40500(2) 0.43842(2) 0.01593(6) Uani 1.000000 1 . . .
Co1 Co 0.0 0.0 0.0 0.01878(11) Uani 1.000000 2 S T P
O1 O -0.1032(2) 0.0504(2) -0.1635(2) 0.0250(4) Uani 1.000000 1 . . .
N1 N -0.5001(3) 0.2990(3) -0.3928(3) 0.0326(6) Uani 1.000000 1 . . .
C1 C -0.4486(4) 0.3865(4) -0.2657(4) 0.0391(8) Uani 1.000000 1 . . .
H1 H -0.5066(4) 0.4431(4) -0.2452(4) 0.0469(10) Uiso 1.000000 1 R . .
Mo2 Mo 0.16918(3) 0.33657(2) 0.27530(2) 0.01907(6) Uani 1.000000 1 . . .
O2 O 0.0358(3) 0.18828(19) 0.14407(19) 0.0251(4) Uani 1.000000 1 . . .
N2 N 0.4253(3) 0.1742(3) 0.0101(3) 0.0322(6) Uani 1.000000 1 . . .
H2 H 0.5258(3) 0.2028(3) 0.0374(3) 0.0387(7) Uiso 1.000000 1 R . .
C2 C -0.3095(4) 0.3966(3) -0.1612(3) 0.0379(8) Uani 1.000000 1 . . .
H2a H -0.2759(4) 0.4581(3) -0.0714(3) 0.0455(9) Uiso 1.000000 1 R . .
Mo3 Mo -0.11808(3) 0.47068(2) 0.22844(2) 0.01810(6) Uani 1.000000 1 . . .
N3 N 0.2017(3) 0.0742(2) -0.0090(2) 0.0212(5) Uani 1.000000 1 . . .
O3 O 0.3316(3) 0.3461(2) 0.2493(2) 0.0313(5) Uani 1.000000 1 . . .
C3 C -0.2222(4) 0.3157(3) -0.1911(3) 0.0345(7) Uani 1.000000 1 . . .
H3 H -0.1274(4) 0.3234(3) -0.1216(3) 0.0414(9) Uiso 1.000000 1 R . .
Mo4 Mo 0.06812(3) 0.26552(2) 0.48283(2) 0.01955(6) Uani 1.000000 1 . . .
N4 N -0.0361(3) 0.1503(3) -0.2745(3) 0.0351(6) Uani 1.000000 1 . . .
H4 H 0.0425(3) 0.1920(3) -0.2770(3) 0.0422(8) Uiso 1.000000 1 R . .
O4 O 0.2239(2) 0.28480(19) 0.41927(19) 0.0218(4) Uani 1.000000 1 . . .
C4 C -0.4213(4) 0.2128(3) -0.4294(3) 0.0255(6) Uani 1.000000 1 . . .
O5 O 0.1711(3) 0.2233(2) 0.6063(2) 0.0319(5) Uani 1.000000 1 . . .
C5 C -0.2755(4) 0.2197(3) -0.3278(3) 0.0258(6) Uani 1.000000 1 . . .
O6 O -0.0644(2) 0.34868(17) 0.56233(18) 0.0176(4) Uani 1.000000 1 . . .
C6 C -0.4853(4) 0.1193(3) -0.5675(3) 0.0353(8) Uani 1.000000 1 . . .
H6 H -0.5822(4) 0.1140(3) -0.6327(3) 0.0423(9) Uiso 1.000000 1 R . .
O7 O -0.2990(2) 0.46959(19) 0.53521(19) 0.0229(4) Uani 1.000000 1 . . .
C7 C -0.4014(4) 0.0363(3) -0.6036(3) 0.0356(7) Uani 1.000000 1 . . .
H7 H -0.4422(4) -0.0268(3) -0.6940(3) 0.0427(9) Uiso 1.000000 1 R . .
O8 O -0.2227(2) 0.51499(18) 0.34841(18) 0.0189(4) Uani 1.000000 1 . . .
C8 C -0.2544(4) 0.0460(3) -0.5048(3) 0.0349(7) Uani 1.000000 1 . . .
H8 H -0.1975(4) -0.0091(3) -0.5318(3) 0.0419(9) Uiso 1.000000 1 R . .
O9 O -0.1567(3) 0.5769(2) 0.1629(2) 0.0297(5) Uani 1.000000 1 . . .
C9 C -0.1931(4) 0.1336(3) -0.3709(3) 0.0294(7) Uani 1.000000 1 . . .
O10 O 0.0691(2) 0.44688(18) 0.21177(19) 0.0222(4) Uani 1.000000 1 . . .
C10 C -0.0003(3) 0.1072(3) -0.1809(3) 0.0224(6) Uani 1.000000 1 . . .
O11 O -0.0057(2) 0.39753(17) 0.38711(18) 0.0180(4) Uani 1.000000 1 . . .
C11 C 0.1685(3) 0.1290(3) -0.0969(3) 0.0216(6) Uani 1.000000 1 . . .
O12 O -0.3318(2) 0.26126(19) 0.3077(2) 0.0259(4) Uani 1.000000 1 . . .
C12 C 0.3574(3) 0.1045(3) 0.0535(3) 0.0269(6) Uani 1.000000 1 . . .
H12 H 0.4137(3) 0.0806(3) 0.1195(3) 0.0323(7) Uiso 1.000000 1 R . .
C13 C 0.3068(4) 0.1919(3) -0.0850(3) 0.0293(7) Uani 1.000000 1 . . .
H13 H 0.3182(4) 0.2375(3) -0.1319(3) 0.0352(8) Uiso 1.000000 1 R . .
O14 O -0.2568(3) 0.3254(2) 0.1031(2) 0.0278(5) Uani 1.000000 1 . . .
O15 O -0.0718(3) 0.1265(2) 0.3510(2) 0.0334(5) Uani 1.000000 1 . . .

loop_
_atom_site_aniso_label
_atom_site_aniso_U_11
_atom_site_aniso_U_22
_atom_site_aniso_U_33
_atom_site_aniso_U_12
_atom_site_aniso_U_13
_atom_site_aniso_U_23
Mo1 0.01392(12) 0.01504(11) 0.01518(11) 0.00126(8) 0.00532(9) 0.00574(9)
Co1 0.0166(3) 0.0187(3) 0.0180(2) 0.0024(2) 0.0065(2) 0.0080(2)
O1 0.0162(10) 0.0312(11) 0.0293(11) 0.0040(8) 0.0081(8) 0.0188(9)
N1 0.0290(15) 0.0418(16) 0.0355(15) 0.0148(12) 0.0167(12) 0.0231(13)
C1 0.039(2) 0.047(2) 0.044(2) 0.0191(17) 0.0248(17) 0.0267(18)
Mo2 0.02061(13) 0.01820(12) 0.01783(12) 0.00591(9) 0.01015(10) 0.00646(9)
O2 0.0305(12) 0.0198(10) 0.0210(10) 0.0058(9) 0.0112(9) 0.0068(8)
N2 0.0150(13) 0.0380(15) 0.0356(15) 0.0017(11) 0.0084(11) 0.0144(12)
C2 0.039(2) 0.0415(19) 0.0278(17) 0.0114(16) 0.0138(15) 0.0121(15)
Mo3 0.01864(12) 0.01923(12) 0.01471(11) 0.00481(9) 0.00642(9) 0.00770(9)
N3 0.0178(12) 0.0209(11) 0.0204(11) 0.0045(9) 0.0070(10) 0.0075(9)
O3 0.0272(12) 0.0331(12) 0.0323(12) 0.0083(10) 0.0177(10) 0.0101(10)
C3 0.0276(17) 0.0416(19) 0.0342(17) 0.0081(14) 0.0098(14) 0.0225(15)
Mo4 0.02471(13) 0.01570(12) 0.02171(12) 0.00803(10) 0.01258(10) 0.00949(10)
N4 0.0182(13) 0.0513(17) 0.0537(17) 0.0119(12) 0.0151(12) 0.0422(15)
O4 0.0225(11) 0.0254(10) 0.0224(10) 0.0129(8) 0.0123(8) 0.0122(8)
C4 0.0223(15) 0.0307(16) 0.0286(15) 0.0077(12) 0.0109(12) 0.0195(13)
O5 0.0445(14) 0.0331(12) 0.0351(12) 0.0223(11) 0.0237(11) 0.0236(10)
C5 0.0216(15) 0.0297(15) 0.0300(15) 0.0046(12) 0.0106(12) 0.0197(13)
O6 0.0203(10) 0.0156(9) 0.0170(9) 0.0036(7) 0.0089(8) 0.0080(7)
C6 0.0296(18) 0.0427(19) 0.0297(17) 0.0037(15) 0.0064(14) 0.0223(15)
O7 0.0189(10) 0.0234(10) 0.0235(10) 0.0042(8) 0.0102(8) 0.0084(8)
C7 0.042(2) 0.0305(17) 0.0313(17) 0.0069(15) 0.0160(15) 0.0130(14)
O8 0.0177(10) 0.0216(9) 0.0182(9) 0.0081(8) 0.0069(8) 0.0104(8)
C8 0.042(2) 0.0298(17) 0.0423(19) 0.0117(15) 0.0223(16) 0.0219(15)
O9 0.0379(13) 0.0289(11) 0.0246(11) 0.0125(10) 0.0124(10) 0.0158(9)
C9 0.0260(16) 0.0346(17) 0.0373(17) 0.0076(13) 0.0137(14) 0.0270(15)
O10 0.0259(11) 0.0235(10) 0.0215(10) 0.0077(8) 0.0141(9) 0.0113(8)
C10 0.0226(15) 0.0195(13) 0.0252(14) 0.0067(11) 0.0106(12) 0.0108(11)
O11 0.0186(10) 0.0159(9) 0.0179(9) 0.0031(7) 0.0080(8) 0.0073(7)
C11 0.0202(14) 0.0209(13) 0.0243(14) 0.0062(11) 0.0104(12) 0.0109(11)
O12 0.0240(11) 0.0211(10) 0.0213(10) -0.0009(8) 0.0064(9) 0.0051(8)
C12 0.0178(14) 0.0316(16) 0.0240(15) 0.0047(12) 0.0051(12) 0.0110(13)
C13 0.0225(16) 0.0339(17) 0.0334(16) 0.0046(13) 0.0135(13) 0.0178(14)
O14 0.0254(11) 0.0265(11) 0.0220(10) 0.0015(9) 0.0085(9) 0.0064(9)
O15 0.0406(14) 0.0200(10) 0.0335(12) 0.0041(10) 0.0201(11) 0.0050(9)

loop_
_atom_type_symbol
_atom_type_scat_dispersion_real
_atom_type_scat_dispersion_imag
_atom_type_scat_Cromer_Mann_a1
_atom_type_scat_Cromer_Mann_a2
_atom_type_scat_Cromer_Mann_a3
_atom_type_scat_Cromer_Mann_a4
_atom_type_scat_Cromer_Mann_b1
_atom_type_scat_Cromer_Mann_b2
_atom_type_scat_Cromer_Mann_b3
_atom_type_scat_Cromer_Mann_b4
_atom_type_scat_Cromer_Mann_c
_atom_type_scat_source
_atom_type_scat_dispersion_source
C 0.00347 0.00161 2.31000 1.02000 1.58860 0.86500 20.84390 10.20750 0.56870 51.65120 0.215599998832 'International Tables Volume C Table 6.1.1.4 (pp. 500-502)' 'Henke, Gullikson and Davis, At. Data and Nucl. Data Tables, 1993, 54, 2'
Co 0.35655 0.96566 12.28410 7.34090 4.00340 2.34880 4.27910 0.27840 13.53590 71.16920 1.01180005074 'International Tables Volume C Table 6.1.1.4 (pp. 500-502)' 'Henke, Gullikson and Davis, At. Data and Nucl. Data Tables, 1993, 54, 2'
H 0.00000 0.00000 0.49300 0.32291 0.14019 0.04081 10.51090 26.12570 3.14236 57.79970 0.0030380000826 'International Tables Volume C Table 6.1.1.4 (pp. 500-502)' 'Henke, Gullikson and Davis, At. Data and Nucl. Data Tables, 1993, 54, 2'
Mo -1.68436 0.70332 3.70250 17.23560 12.88760 3.74290 0.27720 1.09580 11.00400 61.65840 4.38749980927 'International Tables Volume C Table 6.1.1.4 (pp. 500-502)' 'Henke, Gullikson and Davis, At. Data and Nucl. Data Tables, 1993, 54, 2'
O 0.01158 0.00611 3.04850 2.28680 1.54630 0.86700 13.27710 5.70110 0.32390 32.90890 0.250800013542 'International Tables Volume C Table 6.1.1.4 (pp. 500-502)' 'Henke, Gullikson and Davis, At. Data and Nucl. Data Tables, 1993, 54, 2'
N 0.00653 0.00323 12.21260 3.13220 2.01250 1.16630 0.00570 9.89330 28.99750 0.58260 -11.5290002823 'International Tables Volume C Table 6.1.1.4 (pp. 500-502)' 'Henke, Gullikson and Davis, At. Data and Nucl. Data Tables, 1993, 54, 2'

loop_
_geom_angle_atom_site_label_1
_geom_angle_atom_site_label_2
_geom_angle_atom_site_label_3
_geom_angle
_geom_angle_site_symmetry_1
_geom_angle_site_symmetry_3
_geom_angle_publ_flag
O6 Mo1 Mo2 87.36(5) . 2_566 ?
O7 Mo1 Mo2 34.84(6) . 2_566 ?
O7 Mo1 O6 96.46(8) . . ?
O8 Mo1 Mo2 88.85(5) . 2_566 ?
O8 Mo1 O6 148.75(8) . . ?
O8 Mo1 O7 97.97(8) . . ?
O11 Mo1 Mo2 46.41(4) 2_566 2_566 ?
O11 Mo1 Mo2 121.49(5) . 2_566 ?
O11 Mo1 O6 77.50(7) . . ?
O11 Mo1 O6 77.25(7) 2_566 . ?
O11 Mo1 O7 156.32(8) . . ?
O11 Mo1 O7 81.25(8) 2_566 . ?
O11 Mo1 O8 78.18(7) . . ?
O11 Mo1 O8 77.75(7) 2_566 . ?
O12 Mo1 Mo2 140.81(7) . 2_566 ?
O12 Mo1 O6 101.15(9) . . ?
O12 Mo1 O7 105.97(10) . . ?
O12 Mo1 O8 101.28(9) . . ?
O12 Mo1 O11 172.77(8) . 2_566 ?
O12 Mo1 O11 97.68(9) . . ?
O1 Co1 O1 180.0 2 . ?
O2 Co1 O1 90.22(8) . . ?
O2 Co1 O1 90.22(8) 2 2 ?
O2 Co1 O1 89.78(8) . 2 ?
O2 Co1 O1 89.78(8) 2 . ?
O2 Co1 O2 180.0 2 . ?
N3 Co1 O1 100.78(8) . 2 ?
N3 Co1 O1 79.22(8) 2 2 ?
N3 Co1 O1 79.22(8) . . ?
N3 Co1 O1 100.78(8) 2 . ?
N3 Co1 O2 88.08(8) . . ?
N3 Co1 O2 88.08(8) 2 2 ?
N3 Co1 O2 91.92(8) . 2 ?
N3 Co1 O2 91.92(8) 2 . ?
N3 Co1 N3 180.0 2 . ?
C10 O1 Co1 112.33(18) . 2 ?
C4 N1 C1 122.2(3) . . ?
H1 C1 N1 119.29(19) . . ?
C2 C1 N1 121.4(3) . . ?
C2 C1 H1 119.3(2) . . ?
O2 Mo2 Mo1 140.03(7) . 2_566 ?
Mo3 Mo2 Mo1 63.435(7) . 2_566 ?
Mo3 Mo2 O2 90.06(7) . . ?
O3 Mo2 Mo1 115.62(7) . 2_566 ?
O3 Mo2 O2 104.30(10) . . ?
O3 Mo2 Mo3 135.04(7) . . ?
Mo4 Mo2 Mo1 63.111(6) . 2_566 ?
Mo4 Mo2 O2 87.59(6) . . ?
Mo4 Mo2 Mo3 86.989(8) . . ?
Mo4 Mo2 O3 135.06(8) . . ?
O4 Mo2 Mo1 73.04(6) . 2_566 ?
O4 Mo2 O2 96.42(9) . . ?
O4 Mo2 Mo3 116.96(6) . . ?
O4 Mo2 O3 103.68(10) . . ?
O4 Mo2 Mo4 31.39(6) . . ?
O7 Mo2 Mo1 26.25(5) 2_566 2_566 ?
O7 Mo2 O2 166.21(8) 2_566 . ?
O7 Mo2 Mo3 81.22(5) 2_566 . ?
O7 Mo2 O3 89.38(9) 2_566 . ?
O7 Mo2 Mo4 81.33(5) 2_566 . ?
O7 Mo2 O4 78.32(8) 2_566 . ?
O10 Mo2 Mo1 73.97(6) . 2_566 ?
O10 Mo2 O2 98.75(9) . . ?
O10 Mo2 Mo3 30.61(6) . . ?
O10 Mo2 O3 104.46(10) . . ?
O10 Mo2 Mo4 116.51(6) . . ?
O10 Mo2 O4 143.43(8) . . ?
O10 Mo2 O7 79.12(8) . 2_566 ?
O11 Mo2 Mo1 43.81(4) . 2_566 ?
O11 Mo2 O2 96.24(8) . . ?
O11 Mo2 Mo3 44.72(4) . . ?
O11 Mo2 O3 159.42(9) . . ?
O11 Mo2 Mo4 43.40(4) . . ?
O11 Mo2 O4 72.26(7) . . ?
O11 Mo2 O7 70.06(6) . 2_566 ?
O11 Mo2 O10 73.16(7) . . ?
Mo2 O2 Co1 147.73(12) . . ?
C12 N2 H2 126.07(17) . . ?
C13 N2 H2 126.07(17) . . ?
C13 N2 C12 107.9(3) . . ?
H2a C2 C1 120.2(2) . . ?
C3 C2 C1 119.5(3) . . ?
C3 C2 H2a 120.2(2) . . ?
Mo4 Mo3 Mo2 114.881(8) 2_566 . ?
O6 Mo3 Mo2 85.72(5) 2_566 . ?
O6 Mo3 Mo4 33.64(5) 2_566 2_566 ?
O8 Mo3 Mo2 123.72(5) . . ?
O8 Mo3 Mo4 42.51(5) . 2_566 ?
O8 Mo3 O6 72.31(7) . 2_566 ?
O9 Mo3 Mo2 131.29(8) . . ?
O9 Mo3 Mo4 80.79(7) . 2_566 ?
O9 Mo3 O6 87.35(8) . 2_566 ?
O9 Mo3 O8 99.45(9) . . ?
O10 Mo3 Mo2 30.57(6) . . ?
O10 Mo3 Mo4 117.10(6) . 2_566 ?
O10 Mo3 O6 83.47(7) . 2_566 ?
O10 Mo3 O8 147.52(8) . . ?
O10 Mo3 O9 100.73(10) . . ?
O11 Mo3 Mo2 49.64(4) . . ?
O11 Mo3 Mo4 81.33(4) . 2_566 ?
O11 Mo3 O6 71.67(6) . 2_566 ?
O11 Mo3 O8 74.18(7) . . ?
O11 Mo3 O9 159.01(9) . . ?
O11 Mo3 O10 77.90(7) . . ?
O14 Mo3 Mo2 92.03(7) . . ?
O14 Mo3 Mo4 139.32(7) . 2_566 ?
O14 Mo3 O6 165.64(8) . 2_566 ?
O14 Mo3 O8 97.49(9) . . ?
O14 Mo3 O9 104.61(10) . . ?
O14 Mo3 O10 101.69(9) . . ?
O14 Mo3 O11 96.11(8) . . ?
C11 N3 Co1 111.85(18) . . ?
C12 N3 Co1 141.8(2) . . ?
C12 N3 C11 105.4(2) . . ?
H3 C3 C2 119.9(2) . . ?
C5 C3 C2 120.2(3) . . ?
C5 C3 H3 119.91(18) . . ?
Mo3 Mo4 Mo2 115.260(8) 2_566 . ?
O4 Mo4 Mo2 31.56(6) . . ?
O4 Mo4 Mo3 116.22(6) . 2_566 ?
O5 Mo4 Mo2 130.61(8) . . ?
O5 Mo4 Mo3 79.69(7) . 2_566 ?
O5 Mo4 O4 99.05(9) . . ?
O6 Mo4 Mo2 123.87(5) . . ?
O6 Mo4 Mo3 41.27(5) . 2_566 ?
O6 Mo4 O4 146.78(8) . . ?
O6 Mo4 O5 98.88(9) . . ?
O8 Mo4 Mo2 85.83(4) 2_566 . ?
O8 Mo4 Mo3 33.98(4) 2_566 2_566 ?
O8 Mo4 O4 82.26(7) 2_566 . ?
O8 Mo4 O5 85.75(9) 2_566 . ?
O8 Mo4 O6 71.45(7) 2_566 . ?
O11 Mo4 Mo2 49.34(5) . . ?
O11 Mo4 Mo3 81.88(5) . 2_566 ?
O11 Mo4 O4 78.16(7) . . ?
O11 Mo4 O5 157.79(9) . . ?
O11 Mo4 O6 74.70(7) . . ?
O11 Mo4 O8 72.05(6) . 2_566 ?
O15 Mo4 Mo2 91.54(7) . . ?
O15 Mo4 Mo3 140.39(8) . 2_566 ?
O15 Mo4 O4 101.96(9) . . ?
O15 Mo4 O5 105.36(11) . . ?
O15 Mo4 O6 99.92(9) . . ?
O15 Mo4 O8 167.13(9) . 2_566 ?
O15 Mo4 O11 96.73(9) . . ?
C9 N4 H4 116.98(15) . . ?
C10 N4 H4 116.98(17) . . ?
C10 N4 C9 126.0(3) . . ?
Mo4 O4 Mo2 117.05(10) . . ?
C5 C4 N1 119.4(3) . . ?
C6 C4 N1 119.2(3) . . ?
C6 C4 C5 121.4(3) . . ?
C4 C5 C3 117.3(3) . . ?
C9 C5 C3 125.0(3) . . ?
C9 C5 C4 117.7(3) . . ?
Mo3 O6 Mo1 110.51(8) 2_566 . ?
Mo4 O6 Mo1 108.33(8) . . ?
Mo4 O6 Mo3 105.08(8) . 2_566 ?
H6 C6 C4 120.77(19) . . ?
C7 C6 C4 118.5(3) . . ?
C7 C6 H6 120.8(2) . . ?
Mo2 O7 Mo1 118.91(10) 2_566 . ?
H7 C7 C6 119.8(2) . . ?
C8 C7 C6 120.4(3) . . ?
C8 C7 H7 119.8(2) . . ?
Mo3 O8 Mo1 109.56(9) . . ?
Mo4 O8 Mo1 108.77(8) 2_566 . ?
Mo4 O8 Mo3 103.50(8) 2_566 . ?
H8 C8 C7 119.1(2) . . ?
C9 C8 C7 121.8(3) . . ?
C9 C8 H8 119.1(2) . . ?
C5 C9 N4 118.7(3) . . ?
C8 C9 N4 120.7(3) . . ?
C8 C9 C5 120.2(3) . . ?
Mo3 O10 Mo2 118.82(10) . . ?
N4 C10 O1 123.0(3) . . ?
C11 C10 O1 119.8(2) . . ?
C11 C10 N4 117.2(2) . . ?
Mo2 O11 Mo1 165.27(9) . . ?
Mo2 O11 Mo1 89.78(6) . 2_566 ?
Mo3 O11 Mo1 97.70(6) . 2_566 ?
Mo3 O11 Mo1 91.20(7) . . ?
Mo3 O11 Mo2 85.64(6) . . ?
Mo4 O11 Mo1 98.69(7) . 2_566 ?
Mo4 O11 Mo1 91.51(6) . . ?
Mo4 O11 Mo2 87.26(6) . . ?
Mo4 O11 Mo3 162.10(9) . . ?
C10 C11 N3 116.0(2) . . ?
C13 C11 N3 109.6(3) . . ?
C13 C11 C10 134.3(3) . . ?
N3 C12 N2 111.4(3) . . ?
H12 C12 N2 124.29(17) . . ?
H12 C12 N3 124.29(17) . . ?
C11 C13 N2 105.7(3) . . ?
H13 C13 N2 127.17(17) . . ?
H13 C13 C11 127.17(18) . . ?

loop_
_geom_bond_atom_site_label_1
_geom_bond_atom_site_label_2
_geom_bond_distance
_geom_bond_site_symmetry_2
_geom_bond_publ_flag
Mo1 Mo2 3.4575(12) 2_566 ?
Mo1 O6 1.9485(19) . ?
Mo1 O7 1.747(2) . ?
Mo1 O8 1.9440(19) . ?
Mo1 O11 2.174(2) . ?
Mo1 O11 2.394(2) 2_566 ?
Mo1 O12 1.686(2) . ?
Co1 O1 2.157(2) . ?
Co1 O1 2.157(2) 2 ?
Co1 O2 2.098(2) 2 ?
Co1 O2 2.098(2) . ?
Co1 N3 2.071(2) 2 ?
Co1 N3 2.071(2) . ?
O1 C10 1.244(3) . ?
N1 C1 1.310(4) . ?
N1 C4 1.361(4) . ?
C1 H1 0.9300 . ?
C1 C2 1.386(5) . ?
Mo2 O2 1.727(2) . ?
Mo2 Mo3 3.2769(13) . ?
Mo2 O3 1.687(2) . ?
Mo2 Mo4 3.2974(11) . ?
Mo2 O4 1.938(2) . ?
Mo2 O7 2.257(2) 2_566 ?
Mo2 O10 1.902(2) . ?
Mo2 O11 2.504(2) . ?
N2 H2 0.8600 . ?
N2 C12 1.341(4) . ?
N2 C13 1.364(4) . ?
C2 H2a 0.9300 . ?
C2 C3 1.362(5) . ?
Mo3 Mo4 3.4470(12) 2_566 ?
Mo3 O6 2.3549(19) 2_566 ?
Mo3 O8 1.982(2) . ?
Mo3 O9 1.704(2) . ?
Mo3 O10 1.905(2) . ?
Mo3 O11 2.3124(19) . ?
Mo3 O14 1.706(2) . ?
N3 C11 1.381(3) . ?
N3 C12 1.311(4) . ?
C3 H3 0.9300 . ?
C3 C5 1.420(4) . ?
Mo4 O4 1.928(2) . ?
Mo4 O5 1.713(2) . ?
Mo4 O6 1.9779(19) . ?
Mo4 O8 2.395(2) 2_566 ?
Mo4 O11 2.2684(18) . ?
Mo4 O15 1.688(2) . ?
N4 H4 0.8600 . ?
N4 C9 1.433(4) . ?
N4 C10 1.337(4) . ?
C4 C5 1.422(4) . ?
C4 C6 1.410(4) . ?
C5 C9 1.409(4) . ?
C6 H6 0.9300 . ?
C6 C7 1.372(5) . ?
C7 H7 0.9300 . ?
C7 C8 1.403(5) . ?
C8 H8 0.9300 . ?
C8 C9 1.357(5) . ?
C10 C11 1.464(4) . ?
C11 C13 1.359(4) . ?
C12 H12 0.9300 . ?
C13 H13 0.9300 . ?

loop_
_geom_torsion_atom_site_label_1
_geom_torsion_atom_site_label_2
_geom_torsion_atom_site_label_3
_geom_torsion_atom_site_label_4
_geom_torsion
_geom_torsion_site_symmetry_1
_geom_torsion_site_symmetry_2
_geom_torsion_site_symmetry_3
_geom_torsion_site_symmetry_4
_geom_torsion_publ_flag
Co1 O1 C10 N4 -178.43(19) . . . . ?
Co1 O1 C10 N4 -178.43(19) 2 . . . ?
Co1 O1 C10 C11 1.7(2) . . . . ?
Co1 O1 C10 C11 1.7(2) 2 . . . ?
Co1 N3 C11 C10 -9.1(2) . . . . ?
Co1 N3 C11 C10 -9.1(2) 2 . . . ?
Co1 N3 C11 C13 171.6(2) . . . . ?
Co1 N3 C11 C13 171.6(2) 2 . . . ?
Co1 N3 C12 N2 -167.8(3) 2 . . . ?
Co1 N3 C12 N2 -167.8(3) . . . . ?
O1 C10 N4 C9 -3.1(4) . . . . ?
O1 C10 C11 N3 5.1(3) . . . . ?
O1 C10 C11 C13 -175.8(3) . . . . ?
N1 C1 C2 C3 1.4(4) . . . . ?
N1 C4 C5 C3 1.7(3) . . . . ?
N1 C4 C5 C9 -176.5(3) . . . . ?
N1 C4 C6 C7 177.6(3) . . . . ?
C1 C2 C3 C5 -1.6(4) . . . . ?
N2 C12 N3 C11 -0.5(3) . . . . ?
N2 C13 C11 N3 0.6(3) . . . . ?
N2 C13 C11 C10 -178.6(2) . . . . ?
C2 C3 C5 C4 0.0(4) . . . . ?
C2 C3 C5 C9 178.2(3) . . . . ?
N3 C11 C10 N4 -174.8(3) . . . . ?
C3 C5 C4 C6 -178.9(3) . . . . ?
C3 C5 C9 N4 -6.6(3) . . . . ?
C3 C5 C9 C8 -179.4(3) . . . . ?
N4 C9 C5 C4 171.5(3) . . . . ?
N4 C9 C8 C7 -173.9(3) . . . . ?
N4 C10 C11 C13 4.3(4) . . . . ?
C4 C5 C9 C8 -1.3(3) . . . . ?
C4 C6 C7 C8 -0.8(4) . . . . ?
C5 C9 C8 C7 -1.2(3) . . . . ?
C6 C7 C8 C9 2.3(4) . . . . ?
